data_7717134
loop_
_publ_author_name
'Chen, Feng-Li'
'Liu, Xin-Li'
'Zhao, Yue'
'Li, Gang'
'Gao, Bo-Hong'
'Wang, Xin-Yi'

_publ_section_title
;
 Spin crossover Fe<sup>III</sup> complexes with a substituted Hqnal
 ligand: effects of anions and solvents.
;
_journal_issue 42
_journal_name_full 'Dalton transactions (Cambridge, England : 2003)'
_journal_page_first 17233
_journal_page_last 17243
_journal_paper_doi 10.1039/d4dt01954g
_journal_volume 53
_journal_year 2024
_chemical_formula_moiety 'C40 H24 Br2 Fe N4 O2, C H4 O, N O3'
_chemical_formula_sum 'C41 H28 Br2 Fe N5 O6'
_chemical_formula_weight 902.35
_space_group_crystal_system triclinic
_space_group_IT_number 2
_space_group_name_Hall '-P 1'
_space_group_name_H-M_alt 'P -1'
_atom_sites_solution_hydrogens geom
_audit_creation_date 2024-07-03
_audit_creation_method
;
Olex2 1.5
(compiled 2024.02.16 svn.r378c4104 for OlexSys, GUI svn.r6928)
;
_audit_update_record
;
2024-07-03 deposited with the CCDC.	2024-10-02 downloaded from the CCDC.
;
_cell_angle_alpha 110.74(3)
_cell_angle_beta 95.023(17)
_cell_angle_gamma 103.366(19)
_cell_formula_units_Z 2
_cell_length_a 11.649(7)
_cell_length_b 12.268(8)
_cell_length_c 13.964(8)
_cell_measurement_reflns_used 1474
_cell_measurement_temperature 300.00
_cell_measurement_theta_max 29.89
_cell_measurement_theta_min 2.99
_cell_volume 1784.0(19)
_computing_cell_refinement 'SAINT V8.40B (?, 2016)'
_computing_data_reduction 'SAINT V8.40B (?, 2016)'
_computing_molecular_graphics 'Olex2 1.5 (Dolomanov et al., 2009)'
_computing_publication_material 'Olex2 1.5 (Dolomanov et al., 2009)'
_computing_structure_refinement 'SHELXL 2018/3 (Sheldrick, 2015)'
_computing_structure_solution 'olex2.solve 1.5 (Bourhis et al., 2015)'
_diffrn_ambient_temperature 300.00
_diffrn_measured_fraction_theta_full 0.964
_diffrn_measured_fraction_theta_max 0.956
_diffrn_measurement_device_type 'Bruker APEX-II CCD'
_diffrn_measurement_method '\f and \w scans'
_diffrn_radiation_type GaK\a
_diffrn_radiation_wavelength 1.34139
_diffrn_reflns_av_unetI/netI 0.0974
_diffrn_reflns_Laue_measured_fraction_full 0.964
_diffrn_reflns_Laue_measured_fraction_max 0.956
_diffrn_reflns_limit_h_max 13
_diffrn_reflns_limit_h_min -14
_diffrn_reflns_limit_k_max 14
_diffrn_reflns_limit_k_min -14
_diffrn_reflns_limit_l_max 16
_diffrn_reflns_limit_l_min -16
_diffrn_reflns_number 6298
_diffrn_reflns_point_group_measured_fraction_full 0.964
_diffrn_reflns_point_group_measured_fraction_max 0.956
_diffrn_reflns_theta_full 53.594
_diffrn_reflns_theta_max 54.192
_diffrn_reflns_theta_min 2.996
_exptl_absorpt_coefficient_mu 4.394
_exptl_absorpt_correction_T_max 0.3012
_exptl_absorpt_correction_T_min 0.2009
_exptl_absorpt_correction_type none
_exptl_absorpt_process_details
;
SADABS-2016/2 (Bruker,2016/2) was used for absorption correction.
wR2(int) was 0.1361 before and 0.0757 after correction.
The Ratio of minimum to maximum transmission is 0.6670.
The \l/2 correction factor is Not present.
;
_exptl_crystal_density_diffrn 1.680
_exptl_crystal_description block
_exptl_crystal_F_000 906
_exptl_crystal_size_max 0.13
_exptl_crystal_size_mid 0.12
_exptl_crystal_size_min 0.1
_refine_diff_density_max 1.851
_refine_diff_density_min -0.848
_refine_diff_density_rms 0.146
_refine_ls_extinction_method none
_refine_ls_goodness_of_fit_ref 1.088
_refine_ls_hydrogen_treatment constr
_refine_ls_matrix_type full
_refine_ls_number_parameters 535
_refine_ls_number_reflns 6298
_refine_ls_number_restraints 121
_refine_ls_restrained_S_all 1.080
_refine_ls_R_factor_all 0.1374
_refine_ls_R_factor_gt 0.0843
_refine_ls_shift/su_max 0.000
_refine_ls_shift/su_mean 0.000
_refine_ls_structure_factor_coef Fsqd
_refine_ls_weighting_details 'w=1/[\s^2^(Fo^2^)+(0.0700P)^2^+6.0000P] where P=(Fo^2^+2Fc^2^)/3'
_refine_ls_weighting_scheme calc
_refine_ls_wR_factor_gt 0.2014
_refine_ls_wR_factor_ref 0.2304
_reflns_Friedel_coverage 0.000
_reflns_number_gt 3356
_reflns_number_total 6298
_reflns_threshold_expression 'I > 2\s(I)'
_cod_data_source_file d4dt01954g2.cif
_cod_data_source_block NO3@300K
_cod_depositor_comments 'Adding full bibliography for 7717133--7717140.cif.'
_cod_original_cell_volume 1784.0(18)
_cod_database_code 7717134
_shelx_shelxl_version_number 2018/3
_shelx_space_group_comment
;
The symmetry employed for this shelxl refinement is uniquely defined
by the following loop, which should always be used as a source of
symmetry information in preference to the above space-group names.
They are only intended as comments.
;
_shelx_estimated_absorpt_t_max 0.668
_shelx_estimated_absorpt_t_min 0.599
_olex2_refinement_description
;
1. Twinned data refinement
 Scales: 0.716(6)
 0.284(6)
2. Fixed Uiso
 At 1.2 times of:
  All C(H) groups
 At 1.5 times of:
  All C(H,H,H) groups, All O(H) groups
3. Restrained distances
 N5-O3 \\sim N5A-O3A
 with sigma of 0.02
 O3-N5 \\sim O3A-N5A
 with sigma of 0.01
 O3-O5 \\sim O3A-O5A
 with sigma of 0.04
 O3-O4 \\sim O3A-O4A
 with sigma of 0.04
 N5-O5 \\sim N5A-O5A
 with sigma of 0.01
 N5-O4 \\sim N5A-O4A
 with sigma of 0.01
 O5-O4 \\sim O5A-O4A
 with sigma of 0.04
4. Uiso/Uaniso restraints and constraints
O3 \\sim N5 \\sim O5 \\sim O4 \\sim N5A \\sim O3A \\sim O5A \\sim O4A: within
2A with sigma of 0.01 and sigma for terminal atoms of 0.02 within 2A
5. Others
 Sof(N5A)=Sof(O3A)=Sof(O5A)=Sof(O4A)=1-FVAR(1)
 Sof(N5)=Sof(O3)=Sof(O5)=Sof(O4)=FVAR(1)
 Fixed X: N5A(0.18482)
6.a Aromatic/amide H refined with riding coordinates:
 C19(H19), C18(H18), C17(H17), C13(H13), C14(H14), C7(H7), C2(H2), C3(H3),
 C8(H8), C9(H9), C10(H10), C11(H11), C40(H40), C39(H39), C38(H38), C33(H33),
 C34(H34), C31(H31), C27(H27), C28(H28), C29(H29), C30(H30), C23(H23), C22(H22)
6.b Idealised Me refined as rotating group:
 C41(H41A,H41B,H41C)
6.c Idealised tetrahedral OH refined as rotating group:
 O6(H6)
;
_olex2_submission_special_instructions 'No special instructions were received'

loop_
_space_group_symop_operation_xyz
'x, y, z'
'-x, -y, -z'

loop_
_atom_site_label
_atom_site_type_symbol
_atom_site_fract_x
_atom_site_fract_y
_atom_site_fract_z
_atom_site_U_iso_or_equiv
_atom_site_adp_type
_atom_site_occupancy
_atom_site_site_symmetry_order
_atom_site_calc_flag
_atom_site_refinement_flags_posn
_atom_site_refinement_flags_adp
_atom_site_refinement_flags_occupancy
_atom_site_disorder_assembly
_atom_site_disorder_group
Fe1 Fe 0.47187(11) 0.91055(12) 0.71912(11) 0.0489(4) Uani 1 1 d . . . . .
C19 C 0.6081(8) 0.7098(9) 0.6708(8) 0.061(3) Uani 1 1 d . . . . .
H19 H 0.617370 0.727096 0.741967 0.073 Uiso 1 1 calc R U . . .
Br1 Br 0.62515(12) 0.52715(12) 0.26152(12) 0.0932(5) Uani 1 1 d . . . . .
N3 N 0.5465(6) 0.7691(6) 0.6334(6) 0.0498(19) Uani 1 1 d . . . . .
O2 O 0.3859(6) 1.0303(6) 0.7600(5) 0.0683(19) Uani 1 1 d . . . . .
C18 C 0.6595(9) 0.6237(10) 0.6111(10) 0.074(3) Uani 1 1 d . . . . .
H18 H 0.701074 0.583613 0.640724 0.089 Uiso 1 1 calc R U . . .
Br2 Br 0.09212(12) 0.52237(12) 0.91525(13) 0.0998(6) Uani 1 1 d . . . . .
O1 O 0.6280(5) 1.0253(6) 0.7577(5) 0.0569(16) Uani 1 1 d . . . . .
N4 N 0.4207(6) 0.8920(6) 0.5675(6) 0.0458(17) Uani 1 1 d . . . . .
N2 N 0.3171(6) 0.7710(6) 0.7113(6) 0.0505(19) Uani 1 1 d . . . . .
C17 C 0.6465(9) 0.6005(9) 0.5077(11) 0.075(3) Uani 1 1 d . . . . .
H17 H 0.681213 0.544109 0.466139 0.090 Uiso 1 1 calc R U . . .
N1 N 0.5100(6) 0.8879(6) 0.8591(6) 0.0444(17) Uani 1 1 d . . . . .
C16 C 0.5820(8) 0.6589(8) 0.4604(9) 0.058(3) Uani 1 1 d . . . . .
C20 C 0.5316(7) 0.7433(8) 0.5277(8) 0.049(2) Uani 1 1 d . . . . .
C12 C 0.4661(7) 0.8103(7) 0.4911(7) 0.046(2) Uani 1 1 d . . . . .
C13 C 0.4509(7) 0.7883(8) 0.3869(7) 0.049(2) Uani 1 1 d . . . . .
H13 H 0.408192 0.830563 0.361177 0.059 Uiso 1 1 calc R U . . .
C14 C 0.4985(8) 0.7030(9) 0.3181(9) 0.064(3) Uani 1 1 d . . . . .
H14 H 0.487016 0.688985 0.247527 0.077 Uiso 1 1 calc R U . . .
C15 C 0.5618(8) 0.6407(9) 0.3552(9) 0.060(3) Uani 1 1 d . . . . .
C7 C 0.3434(7) 0.9421(8) 0.5372(8) 0.051(2) Uani 1 1 d . . . . .
H7 H 0.323265 0.920256 0.465618 0.061 Uiso 1 1 calc R U . . .
C6 C 0.2876(8) 1.0247(8) 0.5996(9) 0.053(2) Uani 1 1 d . . . . .
C1 C 0.3116(8) 1.0649(9) 0.7090(9) 0.058(3) Uani 1 1 d . . . . .
C2 C 0.2530(10) 1.1501(9) 0.7682(9) 0.072(3) Uani 1 1 d . . . . .
H2 H 0.268417 1.178480 0.840544 0.086 Uiso 1 1 calc R U . . .
C3 C 0.1751(11) 1.1898(11) 0.7196(12) 0.090(4) Uani 1 1 d . . . . .
H3 H 0.135432 1.241626 0.759994 0.108 Uiso 1 1 calc R U . . .
C4 C 0.1521(9) 1.1558(10) 0.6111(10) 0.068(3) Uani 1 1 d . . . . .
C5 C 0.2087(7) 1.0746(8) 0.5499(8) 0.057(3) Uani 1 1 d . . . . .
C8 C 0.1876(8) 1.0463(9) 0.4408(8) 0.063(3) Uani 1 1 d . . . . .
H8 H 0.225809 0.994676 0.398031 0.076 Uiso 1 1 calc R U . . .
C9 C 0.1125(10) 1.0938(11) 0.3982(10) 0.091(4) Uani 1 1 d . . . . .
H9 H 0.098024 1.071631 0.326347 0.109 Uiso 1 1 calc R U . . .
C10 C 0.0570(11) 1.1744(13) 0.4593(14) 0.104(5) Uani 1 1 d . . . . .
H10 H 0.006590 1.206710 0.428925 0.125 Uiso 1 1 calc R U . . .
C11 C 0.0771(10) 1.2059(11) 0.5645(14) 0.095(4) Uani 1 1 d . . . . .
H11 H 0.041046 1.260976 0.606023 0.115 Uiso 1 1 calc R U . . .
C40 C 0.2251(8) 0.7138(9) 0.6323(8) 0.062(3) Uani 1 1 d . . . . .
H40 H 0.227914 0.729325 0.571917 0.075 Uiso 1 1 calc R U . . .
C39 C 0.1238(9) 0.6309(10) 0.6378(11) 0.084(4) Uani 1 1 d . . . . .
H39 H 0.059679 0.593713 0.581857 0.100 Uiso 1 1 calc R U . . .
C38 C 0.1179(9) 0.6040(10) 0.7228(12) 0.083(4) Uani 1 1 d . . . . .
H38 H 0.050441 0.547599 0.724937 0.100 Uiso 1 1 calc R U . . .
C36 C 0.2133(8) 0.6611(8) 0.8082(9) 0.057(3) Uani 1 1 d . . . . .
C37 C 0.3147(7) 0.7462(8) 0.7992(7) 0.046(2) Uani 1 1 d . . . . .
C32 C 0.4172(7) 0.8070(8) 0.8796(7) 0.046(2) Uani 1 1 d . . . . .
C33 C 0.4162(8) 0.7812(8) 0.9683(8) 0.055(2) Uani 1 1 d . . . . .
H33 H 0.481813 0.820656 1.022955 0.066 Uiso 1 1 calc R U . . .
C34 C 0.3175(10) 0.6961(9) 0.9774(9) 0.068(3) Uani 1 1 d . . . . .
H34 H 0.319006 0.680307 1.037864 0.082 Uiso 1 1 calc R U . . .
C35 C 0.2207(9) 0.6374(9) 0.8996(10) 0.069(3) Uani 1 1 d . . . . .
C31 C 0.6142(8) 0.9347(8) 0.9212(7) 0.048(2) Uani 1 1 d . . . . .
H31 H 0.621993 0.911533 0.977551 0.058 Uiso 1 1 calc R U . . .
C26 C 0.7168(7) 1.0164(7) 0.9132(7) 0.045(2) Uani 1 1 d . . . . .
C25 C 0.8213(8) 1.0650(8) 0.9980(8) 0.054(2) Uani 1 1 d . . . . .
C27 C 0.8258(8) 1.0383(9) 1.0876(8) 0.062(3) Uani 1 1 d . . . . .
H27 H 0.758801 0.986324 1.095696 0.075 Uiso 1 1 calc R U . . .
C28 C 0.9274(9) 1.0875(11) 1.1640(9) 0.078(3) Uani 1 1 d . . . . .
H28 H 0.928466 1.066631 1.221849 0.093 Uiso 1 1 calc R U . . .
C29 C 1.0280(10) 1.1673(11) 1.1561(11) 0.087(4) Uani 1 1 d . . . . .
H29 H 1.095349 1.201856 1.209143 0.104 Uiso 1 1 calc R U . . .
C30 C 1.0271(9) 1.1944(12) 1.0702(10) 0.086(4) Uani 1 1 d . . . . .
H30 H 1.095809 1.245985 1.064032 0.103 Uiso 1 1 calc R U . . .
C24 C 0.9267(8) 1.1477(9) 0.9909(9) 0.063(3) Uani 1 1 d . . . . .
C23 C 0.9235(9) 1.1828(9) 0.9045(9) 0.067(3) Uani 1 1 d . . . . .
H23 H 0.992139 1.235887 0.900000 0.081 Uiso 1 1 calc R U . . .
C22 C 0.8253(9) 1.1428(9) 0.8278(9) 0.067(3) Uani 1 1 d . . . . .
H22 H 0.826903 1.169241 0.773095 0.080 Uiso 1 1 calc R U . . .
C21 C 0.7201(8) 1.0601(8) 0.8324(8) 0.053(2) Uani 1 1 d . . . . .
O6 O 0.3101(13) 1.3888(15) 1.1408(16) 0.196(7) Uani 1 1 d . . . . .
H6 H 0.269015 1.432768 1.168416 0.293 Uiso 1 1 calc R U . . .
C41 C 0.3380(18) 1.408(2) 1.0528(14) 0.179(9) Uani 1 1 d . . . . .
H41A H 0.368985 1.493524 1.069794 0.269 Uiso 1 1 calc R U . . .
H41B H 0.266951 1.375744 0.999846 0.269 Uiso 1 1 calc R U . . .
H41C H 0.397375 1.367928 1.027511 0.269 Uiso 1 1 calc R U . . .
N5 N 0.179(2) 1.619(2) 1.310(2) 0.113(5) Uani 0.52(3) 1 d D U P A 1
O3 O 0.177(2) 1.7166(19) 1.375(2) 0.111(6) Uani 0.52(3) 1 d D U P A 1
O5 O 0.2156(19) 1.618(2) 1.2255(17) 0.113(6) Uani 0.52(3) 1 d D U P A 1
O4 O 0.176(2) 1.523(2) 1.321(3) 0.122(6) Uani 0.52(3) 1 d D U P A 1
N5A N 0.184820 1.614(2) 1.327(2) 0.112(5) Uani 0.48(3) 1 d D U P A 2
O3A O 0.151(3) 1.704(2) 1.335(3) 0.116(6) Uani 0.48(3) 1 d D U P A 2
O5A O 0.209(2) 1.554(3) 1.238(2) 0.135(7) Uani 0.48(3) 1 d D U P A 2
O4A O 0.178(2) 1.563(3) 1.388(3) 0.120(6) Uani 0.48(3) 1 d D U P A 2

loop_
_atom_site_aniso_label
_atom_site_aniso_U_11
_atom_site_aniso_U_22
_atom_site_aniso_U_33
_atom_site_aniso_U_23
_atom_site_aniso_U_13
_atom_site_aniso_U_12
Fe1 0.0497(7) 0.0479(9) 0.0557(9) 0.0267(8) 0.0097(6) 0.0156(6)
C19 0.056(5) 0.057(6) 0.077(8) 0.033(6) 0.001(5) 0.022(5)
Br1 0.0983(9) 0.0700(9) 0.1068(12) 0.0109(8) 0.0417(8) 0.0442(7)
N3 0.048(4) 0.040(4) 0.063(6) 0.021(4) 0.008(4) 0.015(3)
O2 0.083(5) 0.056(4) 0.071(5) 0.025(4) 0.014(4) 0.029(4)
C18 0.060(6) 0.086(9) 0.097(10) 0.046(8) 0.015(6) 0.038(6)
Br2 0.0862(9) 0.0702(9) 0.1489(15) 0.0497(9) 0.0616(9) 0.0065(7)
O1 0.063(4) 0.053(4) 0.050(4) 0.025(3) 0.004(3) 0.004(3)
N4 0.044(4) 0.042(4) 0.055(5) 0.023(4) 0.007(3) 0.013(3)
N2 0.043(4) 0.040(5) 0.062(6) 0.013(4) 0.005(4) 0.012(3)
C17 0.063(6) 0.053(7) 0.115(11) 0.027(7) 0.024(6) 0.035(5)
N1 0.039(4) 0.041(4) 0.054(5) 0.024(4) 0.004(3) 0.006(3)
C16 0.045(5) 0.048(6) 0.087(9) 0.030(6) 0.022(5) 0.017(4)
C20 0.037(4) 0.054(6) 0.068(7) 0.037(5) 0.011(4) 0.012(4)
C12 0.050(5) 0.032(5) 0.054(7) 0.010(5) 0.008(4) 0.017(4)
C13 0.051(5) 0.045(6) 0.048(6) 0.012(5) 0.011(4) 0.018(4)
C14 0.057(6) 0.058(7) 0.070(8) 0.016(6) 0.014(5) 0.017(5)
C15 0.057(5) 0.054(6) 0.073(8) 0.020(6) 0.028(5) 0.024(5)
C7 0.047(5) 0.048(6) 0.066(7) 0.029(5) 0.010(4) 0.019(4)
C6 0.049(5) 0.037(5) 0.082(8) 0.031(6) 0.018(5) 0.018(4)
C1 0.062(6) 0.047(6) 0.079(8) 0.036(6) 0.019(5) 0.019(5)
C2 0.103(8) 0.061(7) 0.073(8) 0.037(7) 0.040(6) 0.036(6)
C3 0.104(9) 0.086(9) 0.130(12) 0.065(9) 0.073(9) 0.064(8)
C4 0.058(6) 0.071(7) 0.098(9) 0.048(7) 0.031(6) 0.030(5)
C5 0.045(5) 0.058(6) 0.080(8) 0.031(6) 0.018(5) 0.029(5)
C8 0.060(6) 0.066(7) 0.068(8) 0.023(6) -0.001(5) 0.035(5)
C9 0.090(8) 0.089(9) 0.096(10) 0.028(8) -0.011(7) 0.049(8)
C10 0.082(8) 0.103(11) 0.150(15) 0.072(11) -0.002(9) 0.041(8)
C11 0.072(7) 0.076(9) 0.167(15) 0.058(10) 0.037(9) 0.051(7)
C40 0.055(6) 0.052(7) 0.064(7) 0.010(6) -0.004(5) 0.011(5)
C39 0.053(6) 0.044(7) 0.121(12) 0.010(7) -0.019(6) 0.002(5)
C38 0.046(6) 0.050(7) 0.150(13) 0.040(8) 0.013(7) 0.005(5)
C36 0.045(5) 0.040(6) 0.082(8) 0.016(6) 0.018(5) 0.013(4)
C37 0.049(5) 0.040(5) 0.054(6) 0.017(5) 0.021(4) 0.020(4)
C32 0.047(5) 0.043(5) 0.058(6) 0.026(5) 0.016(4) 0.017(4)
C33 0.057(5) 0.051(6) 0.065(7) 0.028(5) 0.026(5) 0.015(5)
C34 0.083(7) 0.057(7) 0.087(9) 0.038(7) 0.049(7) 0.029(6)
C35 0.056(6) 0.048(7) 0.110(10) 0.036(7) 0.031(6) 0.015(5)
C31 0.053(5) 0.052(6) 0.054(6) 0.030(5) 0.020(4) 0.022(4)
C26 0.043(4) 0.023(5) 0.061(6) 0.010(4) 0.016(4) 0.006(4)
C25 0.045(5) 0.055(6) 0.062(7) 0.020(5) 0.018(4) 0.019(4)
C27 0.052(5) 0.056(7) 0.074(8) 0.028(6) -0.001(5) 0.007(5)
C28 0.065(7) 0.085(9) 0.078(8) 0.030(7) -0.009(6) 0.020(6)
C29 0.055(6) 0.086(9) 0.100(11) 0.028(8) -0.014(6) 0.005(6)
C30 0.043(5) 0.110(10) 0.091(10) 0.033(9) 0.009(6) 0.007(6)
C24 0.049(5) 0.061(7) 0.074(8) 0.023(6) 0.016(5) 0.009(5)
C23 0.058(6) 0.059(7) 0.071(8) 0.016(6) 0.026(6) 0.001(5)
C22 0.069(6) 0.062(7) 0.074(8) 0.034(6) 0.030(6) 0.008(5)
C21 0.056(5) 0.043(6) 0.059(7) 0.019(5) 0.015(5) 0.007(4)
O6 0.125(11) 0.181(15) 0.27(2) 0.115(16) -0.027(11) 0.011(9)
C41 0.167(19) 0.26(3) 0.098(15) 0.079(17) -0.008(12) 0.027(18)
N5 0.074(7) 0.092(9) 0.166(12) 0.048(9) -0.007(8) 0.026(7)
O3 0.073(9) 0.101(9) 0.159(14) 0.041(10) -0.001(9) 0.044(8)
O5 0.088(8) 0.088(10) 0.159(13) 0.052(10) -0.002(8) 0.022(8)
O4 0.090(8) 0.100(10) 0.178(15) 0.067(10) -0.014(11) 0.022(8)
N5A 0.074(7) 0.091(9) 0.165(12) 0.048(9) -0.008(8) 0.027(7)
O3A 0.075(9) 0.102(10) 0.166(14) 0.049(10) -0.003(9) 0.030(8)
O5A 0.093(9) 0.121(12) 0.166(14) 0.047(12) 0.000(10) 0.008(10)
O4A 0.096(8) 0.096(10) 0.154(15) 0.043(10) -0.007(11) 0.023(8)

loop_
_atom_type_symbol
_atom_type_description
_atom_type_scat_dispersion_real
_atom_type_scat_dispersion_imag
_atom_type_scat_source
C C 0.0137 0.0067 'International Tables Vol C Tables 4.2.6.8 and 6.1.1.4'
H H 0.0000 0.0000 'International Tables Vol C Tables 4.2.6.8 and 6.1.1.4'
Br Br -0.9338 1.0006 'International Tables Vol C Tables 4.2.6.8 and 6.1.1.4'
Fe Fe -0.2673 2.5550 'International Tables Vol C Tables 4.2.6.8 and 6.1.1.4'
N N 0.0241 0.0134 'International Tables Vol C Tables 4.2.6.8 and 6.1.1.4'
O O 0.0389 0.0241 'International Tables Vol C Tables 4.2.6.8 and 6.1.1.4'

loop_
_geom_angle_atom_site_label_1
_geom_angle_atom_site_label_2
_geom_angle_atom_site_label_3
_geom_angle
_geom_angle_site_symmetry_1
_geom_angle_site_symmetry_3
_geom_angle_publ_flag
O2 Fe1 N3 165.0(3) . . ?
O2 Fe1 O1 95.4(3) . . ?
O2 Fe1 N4 87.1(3) . . ?
O2 Fe1 N2 91.0(3) . . ?
O2 Fe1 N1 101.0(3) . . ?
O1 Fe1 N3 89.8(3) . . ?
O1 Fe1 N4 101.5(3) . . ?
O1 Fe1 N2 164.0(3) . . ?
O1 Fe1 N1 87.3(3) . . ?
N4 Fe1 N3 78.0(3) . . ?
N4 Fe1 N2 93.4(3) . . ?
N4 Fe1 N1 167.5(3) . . ?
N2 Fe1 N3 87.7(3) . . ?
N1 Fe1 N3 93.3(3) . . ?
N1 Fe1 N2 77.0(3) . . ?
N3 C19 H19 117.7 . . ?
N3 C19 C18 124.6(10) . . ?
C18 C19 H19 117.7 . . ?
C19 N3 Fe1 127.7(7) . . ?
C19 N3 C20 118.1(8) . . ?
C20 N3 Fe1 114.1(5) . . ?
C1 O2 Fe1 134.0(7) . . ?
C19 C18 H18 121.5 . . ?
C17 C18 C19 117.0(9) . . ?
C17 C18 H18 121.5 . . ?
C21 O1 Fe1 134.9(6) . . ?
C12 N4 Fe1 115.6(5) . . ?
C7 N4 Fe1 125.1(6) . . ?
C7 N4 C12 119.0(8) . . ?
C40 N2 Fe1 125.7(7) . . ?
C40 N2 C37 119.5(8) . . ?
C37 N2 Fe1 114.7(6) . . ?
C18 C17 H17 118.7 . . ?
C18 C17 C16 122.6(9) . . ?
C16 C17 H17 118.7 . . ?
C32 N1 Fe1 115.6(5) . . ?
C31 N1 Fe1 124.4(6) . . ?
C31 N1 C32 119.8(7) . . ?
C20 C16 C17 115.8(10) . . ?
C15 C16 C17 127.2(9) . . ?
C15 C16 C20 117.0(8) . . ?
N3 C20 C16 122.0(8) . . ?
N3 C20 C12 116.2(8) . . ?
C16 C20 C12 121.8(9) . . ?
N4 C12 C20 115.7(8) . . ?
C13 C12 N4 126.4(7) . . ?
C13 C12 C20 117.9(8) . . ?
C12 C13 H13 119.4 . . ?
C12 C13 C14 121.2(8) . . ?
C14 C13 H13 119.4 . . ?
C13 C14 H14 120.1 . . ?
C15 C14 C13 119.9(10) . . ?
C15 C14 H14 120.1 . . ?
C16 C15 Br1 118.7(7) . . ?
C14 C15 Br1 119.1(8) . . ?
C14 C15 C16 122.2(9) . . ?
N4 C7 H7 115.9 . . ?
N4 C7 C6 128.1(9) . . ?
C6 C7 H7 115.9 . . ?
C7 C6 C5 119.3(9) . . ?
C1 C6 C7 121.1(8) . . ?
C1 C6 C5 119.6(8) . . ?
O2 C1 C6 123.6(8) . . ?
O2 C1 C2 118.1(10) . . ?
C6 C1 C2 118.4(8) . . ?
C1 C2 H2 119.6 . . ?
C3 C2 C1 120.7(11) . . ?
C3 C2 H2 119.6 . . ?
C2 C3 H3 118.6 . . ?
C2 C3 C4 122.9(10) . . ?
C4 C3 H3 118.6 . . ?
C3 C4 C11 121.0(11) . . ?
C5 C4 C3 118.6(9) . . ?
C5 C4 C11 120.4(12) . . ?
C4 C5 C6 119.8(10) . . ?
C4 C5 C8 117.1(8) . . ?
C8 C5 C6 123.1(8) . . ?
C5 C8 H8 119.5 . . ?
C9 C8 C5 120.9(10) . . ?
C9 C8 H8 119.5 . . ?
C8 C9 H9 119.2 . . ?
C8 C9 C10 121.5(12) . . ?
C10 C9 H9 119.2 . . ?
C9 C10 H10 120.4 . . ?
C11 C10 C9 119.3(10) . . ?
C11 C10 H10 120.4 . . ?
C4 C11 H11 119.7 . . ?
C10 C11 C4 120.7(11) . . ?
C10 C11 H11 119.7 . . ?
N2 C40 H40 119.3 . . ?
N2 C40 C39 121.5(11) . . ?
C39 C40 H40 119.3 . . ?
C40 C39 H39 119.6 . . ?
C38 C39 C40 120.9(11) . . ?
C38 C39 H39 119.6 . . ?
C39 C38 H38 120.0 . . ?
C39 C38 C36 120.0(10) . . ?
C36 C38 H38 120.0 . . ?
C38 C36 C37 117.0(10) . . ?
C38 C36 C35 125.7(10) . . ?
C35 C36 C37 117.2(9) . . ?
N2 C37 C36 121.1(8) . . ?
N2 C37 C32 117.1(8) . . ?
C32 C37 C36 121.8(8) . . ?
N1 C32 C37 115.2(7) . . ?
C33 C32 N1 127.3(8) . . ?
C33 C32 C37 117.5(8) . . ?
C32 C33 H33 119.4 . . ?
C32 C33 C34 121.1(10) . . ?
C34 C33 H33 119.4 . . ?
C33 C34 H34 119.5 . . ?
C35 C34 C33 120.9(10) . . ?
C35 C34 H34 119.5 . . ?
C36 C35 Br2 119.5(8) . . ?
C34 C35 Br2 119.1(9) . . ?
C34 C35 C36 121.4(9) . . ?
N1 C31 H31 116.2 . . ?
N1 C31 C26 127.7(8) . . ?
C26 C31 H31 116.2 . . ?
C31 C26 C25 117.7(8) . . ?
C21 C26 C31 123.3(8) . . ?
C21 C26 C25 118.8(8) . . ?
C27 C25 C26 124.7(8) . . ?
C27 C25 C24 116.8(9) . . ?
C24 C25 C26 118.5(9) . . ?
C25 C27 H27 119.3 . . ?
C28 C27 C25 121.3(10) . . ?
C28 C27 H27 119.3 . . ?
C27 C28 H28 119.4 . . ?
C27 C28 C29 121.2(11) . . ?
C29 C28 H28 119.4 . . ?
C28 C29 H29 120.5 . . ?
C30 C29 C28 119.1(11) . . ?
C30 C29 H29 120.5 . . ?
C29 C30 H30 118.9 . . ?
C29 C30 C24 122.1(11) . . ?
C24 C30 H30 118.9 . . ?
C30 C24 C25 119.5(10) . . ?
C30 C24 C23 121.9(10) . . ?
C23 C24 C25 118.6(9) . . ?
C24 C23 H23 118.3 . . ?
C22 C23 C24 123.4(9) . . ?
C22 C23 H23 118.3 . . ?
C23 C22 H22 120.4 . . ?
C23 C22 C21 119.1(10) . . ?
C21 C22 H22 120.4 . . ?
O1 C21 C26 121.8(8) . . ?
O1 C21 C22 116.9(9) . . ?
C26 C21 C22 121.3(9) . . ?
C41 O6 H6 109.5 . . ?
O6 C41 H41A 109.5 . . ?
O6 C41 H41B 109.5 . . ?
O6 C41 H41C 109.5 . . ?
H41A C41 H41B 109.5 . . ?
H41A C41 H41C 109.5 . . ?
H41B C41 H41C 109.5 . . ?
O3 N5 O5 118(2) . . ?
O3 N5 O4 129(3) . . ?
O4 N5 O5 111(2) . . ?
O3A N5A O5A 117(3) . . ?
O3A N5A O4A 126(3) . . ?
O4A N5A O5A 115(2) . . ?

loop_
_geom_bond_atom_site_label_1
_geom_bond_atom_site_label_2
_geom_bond_distance
_geom_bond_site_symmetry_2
_geom_bond_publ_flag
Fe1 N3 2.146(7) . ?
Fe1 O2 1.917(6) . ?
Fe1 O1 1.920(6) . ?
Fe1 N4 2.066(7) . ?
Fe1 N2 2.144(7) . ?
Fe1 N1 2.094(7) . ?
C19 H19 0.9300 . ?
C19 N3 1.328(10) . ?
C19 C18 1.388(14) . ?
Br1 C15 1.884(9) . ?
N3 C20 1.381(11) . ?
O2 C1 1.308(10) . ?
C18 H18 0.9300 . ?
C18 C17 1.357(15) . ?
Br2 C35 1.893(10) . ?
O1 C21 1.303(11) . ?
N4 C12 1.418(10) . ?
N4 C7 1.320(9) . ?
N2 C40 1.325(11) . ?
N2 C37 1.366(11) . ?
C17 H17 0.9300 . ?
C17 C16 1.418(13) . ?
N1 C32 1.413(10) . ?
N1 C31 1.302(11) . ?
C16 C20 1.410(13) . ?
C16 C15 1.395(13) . ?
C20 C12 1.427(10) . ?
C12 C13 1.370(12) . ?
C13 H13 0.9300 . ?
C13 C14 1.405(12) . ?
C14 H14 0.9300 . ?
C14 C15 1.368(13) . ?
C7 H7 0.9300 . ?
C7 C6 1.410(12) . ?
C6 C1 1.408(14) . ?
C6 C5 1.466(11) . ?
C1 C2 1.434(13) . ?
C2 H2 0.9300 . ?
C2 C3 1.360(15) . ?
C3 H3 0.9300 . ?
C3 C4 1.404(16) . ?
C4 C5 1.399(13) . ?
C4 C11 1.413(14) . ?
C5 C8 1.422(13) . ?
C8 H8 0.9300 . ?
C8 C9 1.360(12) . ?
C9 H9 0.9300 . ?
C9 C10 1.385(17) . ?
C10 H10 0.9300 . ?
C10 C11 1.362(18) . ?
C11 H11 0.9300 . ?
C40 H40 0.9300 . ?
C40 C39 1.396(15) . ?
C39 H39 0.9300 . ?
C39 C38 1.342(16) . ?
C38 H38 0.9300 . ?
C38 C36 1.402(15) . ?
C36 C37 1.433(12) . ?
C36 C35 1.405(14) . ?
C37 C32 1.415(12) . ?
C32 C33 1.383(12) . ?
C33 H33 0.9300 . ?
C33 C34 1.412(13) . ?
C34 H34 0.9300 . ?
C34 C35 1.351(15) . ?
C31 H31 0.9300 . ?
C31 C26 1.413(11) . ?
C26 C25 1.467(12) . ?
C26 C21 1.410(12) . ?
C25 C27 1.401(13) . ?
C25 C24 1.437(13) . ?
C27 H27 0.9300 . ?
C27 C28 1.377(13) . ?
C28 H28 0.9300 . ?
C28 C29 1.383(16) . ?
C29 H29 0.9300 . ?
C29 C30 1.354(16) . ?
C30 H30 0.9300 . ?
C30 C24 1.392(14) . ?
C24 C23 1.417(14) . ?
C23 H23 0.9300 . ?
C23 C22 1.360(14) . ?
C22 H22 0.9300 . ?
C22 C21 1.421(13) . ?
O6 H6 0.8200 . ?
O6 C41 1.38(2) . ?
C41 H41A 0.9600 . ?
C41 H41B 0.9600 . ?
C41 H41C 0.9600 . ?
N5 O3 1.227(17) . ?
N5 O5 1.29(2) . ?
N5 O4 1.23(2) . ?
N5A O3A 1.227(17) . ?
N5A O5A 1.29(2) . ?
N5A O4A 1.23(2) . ?

loop_
_geom_torsion_atom_site_label_1
_geom_torsion_atom_site_label_2
_geom_torsion_atom_site_label_3
_geom_torsion_atom_site_label_4
_geom_torsion
_geom_torsion_site_symmetry_1
_geom_torsion_site_symmetry_2
_geom_torsion_site_symmetry_3
_geom_torsion_site_symmetry_4
_geom_torsion_publ_flag
Fe1 N3 C20 C16 175.6(6) . . . . ?
Fe1 N3 C20 C12 -2.1(9) . . . . ?
Fe1 O2 C1 C6 -8.3(14) . . . . ?
Fe1 O2 C1 C2 172.8(7) . . . . ?
Fe1 O1 C21 C26 -4.2(14) . . . . ?
Fe1 O1 C21 C22 174.8(6) . . . . ?
Fe1 N4 C12 C20 5.7(9) . . . . ?
Fe1 N4 C12 C13 -175.8(7) . . . . ?
Fe1 N4 C7 C6 5.5(13) . . . . ?
Fe1 N2 C40 C39 -174.8(7) . . . . ?
Fe1 N2 C37 C36 175.7(6) . . . . ?
Fe1 N2 C37 C32 -5.1(9) . . . . ?
Fe1 N1 C32 C37 4.3(9) . . . . ?
Fe1 N1 C32 C33 -176.0(7) . . . . ?
Fe1 N1 C31 C26 6.0(13) . . . . ?
C19 N3 C20 C16 -1.6(12) . . . . ?
C19 N3 C20 C12 -179.2(8) . . . . ?
C19 C18 C17 C16 -1.0(16) . . . . ?
N3 C19 C18 C17 0.8(16) . . . . ?
N3 C20 C12 N4 -2.3(11) . . . . ?
N3 C20 C12 C13 179.1(8) . . . . ?
O2 C1 C2 C3 179.7(10) . . . . ?
C18 C19 N3 Fe1 -176.2(7) . . . . ?
C18 C19 N3 C20 0.4(14) . . . . ?
C18 C17 C16 C20 0.0(15) . . . . ?
C18 C17 C16 C15 -179.0(10) . . . . ?
N4 C12 C13 C14 -178.7(8) . . . . ?
N4 C7 C6 C1 0.3(14) . . . . ?
N4 C7 C6 C5 176.8(8) . . . . ?
N2 C40 C39 C38 -1.7(16) . . . . ?
N2 C37 C32 N1 0.7(11) . . . . ?
N2 C37 C32 C33 -179.1(7) . . . . ?
C17 C16 C20 N3 1.4(13) . . . . ?
C17 C16 C20 C12 178.9(8) . . . . ?
C17 C16 C15 Br1 -0.1(14) . . . . ?
C17 C16 C15 C14 -179.6(10) . . . . ?
N1 C32 C33 C34 -178.8(8) . . . . ?
N1 C31 C26 C25 174.8(8) . . . . ?
N1 C31 C26 C21 -0.2(14) . . . . ?
C16 C20 C12 N4 -179.9(8) . . . . ?
C16 C20 C12 C13 1.5(13) . . . . ?
C20 C16 C15 Br1 -179.1(6) . . . . ?
C20 C16 C15 C14 1.4(14) . . . . ?
C20 C12 C13 C14 -0.3(13) . . . . ?
C12 N4 C7 C6 179.8(8) . . . . ?
C12 C13 C14 C15 -0.3(14) . . . . ?
C13 C14 C15 Br1 -179.8(7) . . . . ?
C13 C14 C15 C16 -0.3(15) . . . . ?
C15 C16 C20 N3 -179.5(8) . . . . ?
C15 C16 C20 C12 -2.0(13) . . . . ?
C7 N4 C12 C20 -169.1(7) . . . . ?
C7 N4 C12 C13 9.3(13) . . . . ?
C7 C6 C1 O2 0.4(14) . . . . ?
C7 C6 C1 C2 179.3(8) . . . . ?
C7 C6 C5 C4 179.5(8) . . . . ?
C7 C6 C5 C8 -1.8(14) . . . . ?
C6 C1 C2 C3 0.8(15) . . . . ?
C6 C5 C8 C9 179.2(10) . . . . ?
C1 C6 C5 C4 -3.9(13) . . . . ?
C1 C6 C5 C8 174.8(9) . . . . ?
C1 C2 C3 C4 -3.4(18) . . . . ?
C2 C3 C4 C5 2.1(17) . . . . ?
C2 C3 C4 C11 -175.5(11) . . . . ?
C3 C4 C5 C6 1.5(15) . . . . ?
C3 C4 C5 C8 -177.3(10) . . . . ?
C3 C4 C11 C10 178.7(12) . . . . ?
C4 C5 C8 C9 -2.0(15) . . . . ?
C5 C6 C1 O2 -176.1(8) . . . . ?
C5 C6 C1 C2 2.7(13) . . . . ?
C5 C4 C11 C10 1.1(18) . . . . ?
C5 C8 C9 C10 2.3(19) . . . . ?
C8 C9 C10 C11 -1(2) . . . . ?
C9 C10 C11 C4 -1(2) . . . . ?
C11 C4 C5 C6 179.1(9) . . . . ?
C11 C4 C5 C8 0.4(15) . . . . ?
C40 N2 C37 C36 -1.2(12) . . . . ?
C40 N2 C37 C32 178.0(8) . . . . ?
C40 C39 C38 C36 1.1(16) . . . . ?
C39 C38 C36 C37 -0.5(14) . . . . ?
C39 C38 C36 C35 -177.0(10) . . . . ?
C38 C36 C37 N2 0.6(12) . . . . ?
C38 C36 C37 C32 -178.5(8) . . . . ?
C38 C36 C35 Br2 -1.7(13) . . . . ?
C38 C36 C35 C34 179.1(10) . . . . ?
C36 C37 C32 N1 179.8(7) . . . . ?
C36 C37 C32 C33 0.0(12) . . . . ?
C37 N2 C40 C39 1.7(13) . . . . ?
C37 C36 C35 Br2 -178.1(6) . . . . ?
C37 C36 C35 C34 2.6(14) . . . . ?
C37 C32 C33 C34 0.9(12) . . . . ?
C32 N1 C31 C26 179.9(8) . . . . ?
C32 C33 C34 C35 -0.1(14) . . . . ?
C33 C34 C35 Br2 179.0(6) . . . . ?
C33 C34 C35 C36 -1.8(15) . . . . ?
C35 C36 C37 N2 177.4(8) . . . . ?
C35 C36 C37 C32 -1.7(12) . . . . ?
C31 N1 C32 C37 -170.2(7) . . . . ?
C31 N1 C32 C33 9.6(13) . . . . ?
C31 C26 C25 C27 -1.5(13) . . . . ?
C31 C26 C25 C24 179.7(8) . . . . ?
C31 C26 C21 O1 -1.4(14) . . . . ?
C31 C26 C21 C22 179.7(8) . . . . ?
C26 C25 C27 C28 179.9(9) . . . . ?
C26 C25 C24 C30 -179.7(9) . . . . ?
C26 C25 C24 C23 2.6(13) . . . . ?
C25 C26 C21 O1 -176.4(8) . . . . ?
C25 C26 C21 C22 4.7(13) . . . . ?
C25 C27 C28 C29 1.5(17) . . . . ?
C25 C24 C23 C22 0.4(15) . . . . ?
C27 C25 C24 C30 1.4(14) . . . . ?
C27 C25 C24 C23 -176.3(9) . . . . ?
C27 C28 C29 C30 -1.9(19) . . . . ?
C28 C29 C30 C24 2.2(19) . . . . ?
C29 C30 C24 C25 -1.9(18) . . . . ?
C29 C30 C24 C23 175.7(11) . . . . ?
C30 C24 C23 C22 -177.2(11) . . . . ?
C24 C25 C27 C28 -1.2(14) . . . . ?
C24 C23 C22 C21 -1.0(16) . . . . ?
C23 C22 C21 O1 179.3(9) . . . . ?
C23 C22 C21 C26 -1.7(15) . . . . ?
C21 C26 C25 C27 173.8(8) . . . . ?
C21 C26 C25 C24 -5.1(12) . . . . ?

loop_
_twin_individual_id
_twin_individual_mass_fraction_refined
1 0.716(6)
2 0.284(6)
